data_4126518
loop_
_publ_author_name
'Hennersdorf, Felix'
'Fr\"otschel, Julia'
'Weigand, Jan J.'

_publ_section_title
;
 Selective Derivatization of a Hexaphosphane from Functionalization of
 White Phosphorus.
;
_journal_name_full 'Journal of the American Chemical Society'
_journal_paper_doi 10.1021/jacs.7b07704
_journal_year 2017
_chemical_formula_moiety 'C O P, Na'
_chemical_formula_sum 'C Na O P'
_chemical_formula_weight 81.97
_space_group_crystal_system hexagonal
_space_group_IT_number 190
_space_group_name_Hall 'P -6c -2c'
_space_group_name_H-M_alt 'P -6 2 c'
_symmetry_space_group_name_Hall 'P -6c -2c'
_symmetry_space_group_name_H-M 'P -6 2 c'
_audit_creation_date 2017-06-21
_audit_creation_method
;
Olex2 1.2
(compiled 2015.09.30 svn.r3233 for OlexSys, GUI svn.r5103)
;
_cell_angle_alpha 90
_cell_angle_beta 90
_cell_angle_gamma 120
_cell_formula_units_Z 6
_cell_length_a 8.5229(19)
_cell_length_b 8.5229(19)
_cell_length_c 7.178(2)
_cell_measurement_reflns_used 496
_cell_measurement_temperature 100.00(10)
_cell_measurement_theta_max 29.0610
_cell_measurement_theta_min 4.7650
_cell_volume 451.55(19)
_computing_cell_refinement 'CrysAlisPro 1.171.38.43 (Rigaku OD, 2015)'
_computing_data_collection 'CrysAlisPro 1.171.38.43 (Rigaku OD, 2015)'
_computing_data_reduction 'CrysAlisPro 1.171.38.43 (Rigaku OD, 2015)'
_computing_molecular_graphics 'Olex2 (Dolomanov et al., 2009)'
_computing_publication_material 'Olex2 (Dolomanov et al., 2009)'
_computing_structure_refinement 'ShelXL (Sheldrick, 2015)'
_computing_structure_solution 'ShelXT (Sheldrick, 2015)'
_diffrn_ambient_environment N~2~
_diffrn_ambient_temperature 100.00(10)
_diffrn_detector 'CCD plate'
_diffrn_detector_area_resol_mean 5.2850
_diffrn_detector_type AtlasS2
_diffrn_measured_fraction_theta_full 1.000
_diffrn_measured_fraction_theta_max 1.000
_diffrn_measurement_details
;
List of Runs (angles in degrees, time in seconds):

  # Type    Start    End  Width  t~exp~   \w     \q     \k     \f   Frames
--------------------------------------------------------------------------
  1  \w      6.00  83.10   0.30   20.00    --    9.82  77.00 120.00  257
  2  \w    -20.00  49.00   0.30   20.00    --    9.82 -99.00 150.00  230
  3  \w    -16.00  26.00   0.30   20.00    --   -9.97 -99.00 120.00  140
  4  \w    -53.00 -11.00   0.30   20.00    --   -9.97 -38.00   0.00  140
;
_diffrn_measurement_device 'four-circle diffractometer'
_diffrn_measurement_device_type 'SuperNova, Dual, Cu at zero, AtlasS2'
_diffrn_measurement_method '\w scans'
_diffrn_orient_matrix_type 'CrysAlisPro convention (1999,Acta A55,543-557)'
_diffrn_orient_matrix_UB_11 0.0391837000
_diffrn_orient_matrix_UB_12 0.0115958000
_diffrn_orient_matrix_UB_13 -0.0897287000
_diffrn_orient_matrix_UB_21 0.0144529000
_diffrn_orient_matrix_UB_22 0.0895550000
_diffrn_orient_matrix_UB_23 -0.0037593000
_diffrn_orient_matrix_UB_31 0.0866111000
_diffrn_orient_matrix_UB_32 0.0332025000
_diffrn_orient_matrix_UB_33 0.0411211000
_diffrn_radiation_monochromator mirror
_diffrn_radiation_probe x-ray
_diffrn_radiation_type MoK\a
_diffrn_radiation_wavelength 0.71073
_diffrn_reflns_av_R_equivalents 0.0603
_diffrn_reflns_av_unetI/netI 0.0346
_diffrn_reflns_Laue_measured_fraction_full 1.000
_diffrn_reflns_Laue_measured_fraction_max 1.000
_diffrn_reflns_limit_h_max 9
_diffrn_reflns_limit_h_min -10
_diffrn_reflns_limit_k_max 10
_diffrn_reflns_limit_k_min -10
_diffrn_reflns_limit_l_max 9
_diffrn_reflns_limit_l_min -9
_diffrn_reflns_number 2556
_diffrn_reflns_point_group_measured_fraction_full 1.000
_diffrn_reflns_point_group_measured_fraction_max 1.000
_diffrn_reflns_theta_full 26.000
_diffrn_reflns_theta_max 26.695
_diffrn_reflns_theta_min 2.760
_diffrn_source 'micro-focus sealed X-ray tube'
_diffrn_source_type 'SuperNova (Mo) X-ray Source'
_exptl_absorpt_coefficient_mu 0.757
_exptl_absorpt_correction_T_max 0.981
_exptl_absorpt_correction_T_min 0.903
_exptl_absorpt_correction_type gaussian
_exptl_absorpt_process_details
;
CrysAlisPro 1.171.38.43 (Rigaku Oxford Diffraction, 2015)
Numerical absorption correction based on gaussian integration over
            a multifaceted crystal model
Empirical absorption correction using spherical harmonics,
 implemented in SCALE3 ABSPACK scaling algorithm.
;
_exptl_crystal_colour colourless
_exptl_crystal_colour_primary colourless
_exptl_crystal_density_diffrn 1.809
_exptl_crystal_description needle
_exptl_crystal_F_000 240
_exptl_crystal_size_max 0.278
_exptl_crystal_size_mid 0.038
_exptl_crystal_size_min 0.028
_refine_diff_density_max 1.419
_refine_diff_density_min -0.437
_refine_diff_density_rms 0.216
_refine_ls_abs_structure_details
;
 Refined as an inversion twin.
;
_refine_ls_extinction_method none
_refine_ls_goodness_of_fit_ref 1.185
_refine_ls_hydrogen_treatment undef
_refine_ls_matrix_type full
_refine_ls_number_parameters 25
_refine_ls_number_reflns 348
_refine_ls_number_restraints 0
_refine_ls_restrained_S_all 1.185
_refine_ls_R_factor_all 0.0869
_refine_ls_R_factor_gt 0.0755
_refine_ls_shift/su_max 0.000
_refine_ls_shift/su_mean 0.000
_refine_ls_structure_factor_coef Fsqd
_refine_ls_weighting_details 'w=1/[\s^2^(Fo^2^)+(0.1205P)^2^+1.6505P] where P=(Fo^2^+2Fc^2^)/3'
_refine_ls_weighting_scheme calc
_refine_ls_wR_factor_gt 0.2004
_refine_ls_wR_factor_ref 0.2103
_reflns_Friedel_coverage 0.662
_reflns_Friedel_fraction_full 1.000
_reflns_Friedel_fraction_max 1.000
_reflns_number_gt 300
_reflns_number_total 348
_reflns_threshold_expression 'I > 2\s(I)'
_cod_data_source_file ja7b07704_si_031.cif
_cod_data_source_block NaOCP_1
_cod_original_cell_volume 451.6(2)
_cod_database_code 4126518
_chemical_oxdiff_formula 'Na O C P'
_shelx_space_group_comment
;
The symmetry employed for this shelxl refinement is uniquely defined
by the following loop, which should always be used as a source of
symmetry information in preference to the above space-group names.
They are only intended as comments.
;
_reflns_odcompleteness_completeness 99.57
_reflns_odcompleteness_iscentric 1
_reflns_odcompleteness_theta 26.67
_olex2_refinement_description
;
1. Twinned data refinement
 Scales: 1.3(13) -0.3(13)
;
_shelx_shelxl_version_number 2014/7
_olex2_submission_special_instructions 'No special instructions were received'
_oxdiff_exptl_absorpt_empirical_details
;
Empirical correction (ABSPACK) includes:
- Absorption correction using spherical harmonics
- Frame scaling
;
_oxdiff_exptl_absorpt_empirical_full_max 1.485
_oxdiff_exptl_absorpt_empirical_full_min 0.683

loop_
_space_group_symop_operation_xyz
'x, y, z'
'-y, x-y, z'
'-x+y, -x, z'
'x, y, -z+1/2'
'-y, x-y, -z+1/2'
'-x+y, -x, -z+1/2'
'y, x, -z'
'x-y, -y, -z'
'-x, -x+y, -z'
'y, x, z+1/2'
'x-y, -y, z+1/2'
'-x, -x+y, z+1/2'

loop_
_atom_site_label
_atom_site_type_symbol
_atom_site_fract_x
_atom_site_fract_y
_atom_site_fract_z
_atom_site_U_iso_or_equiv
_atom_site_adp_type
_atom_site_occupancy
_atom_site_site_symmetry_order
_atom_site_calc_flag
_atom_site_refinement_flags_posn
_atom_site_refinement_flags_adp
_atom_site_refinement_flags_occupancy
P1 P 1.1975(5) 0.3366(5) 0.7500 0.0179(10) Uani 1 2 d S T P
Na1 Na 1.0000 0.0000 0.5000 0.0150(19) Uani 1 6 d S T P
Na2 Na 0.6667 0.3333 0.5160(8) 0.0137(15) Uani 1 3 d S T P
O1 O 0.8738(15) 0.3423(12) 0.7500 0.025(3) Uani 1 2 d S T P
C1 C 1.008(2) 0.3382(16) 0.7500 0.015(3) Uani 1 2 d S T P

loop_
_atom_site_aniso_label
_atom_site_aniso_U_11
_atom_site_aniso_U_22
_atom_site_aniso_U_33
_atom_site_aniso_U_23
_atom_site_aniso_U_13
_atom_site_aniso_U_12
P1 0.0136(19) 0.0102(17) 0.0274(17) 0.000 0.000 0.0042(14)
Na1 0.012(3) 0.012(3) 0.021(4) 0.000 0.000 0.0059(13)
Na2 0.012(2) 0.012(2) 0.017(3) 0.000 0.000 0.0059(10)
O1 0.016(5) 0.016(5) 0.046(6) 0.000 0.000 0.010(4)
C1 0.021(6) 0.008(6) 0.016(7) 0.000 0.000 0.008(5)

loop_
_atom_type_symbol
_atom_type_description
_atom_type_scat_dispersion_real
_atom_type_scat_dispersion_imag
_atom_type_scat_source
C C 0.0033 0.0016 'International Tables Vol C Tables 4.2.6.8 and 6.1.1.4'
Na Na 0.0362 0.0249 'International Tables Vol C Tables 4.2.6.8 and 6.1.1.4'
O O 0.0106 0.0060 'International Tables Vol C Tables 4.2.6.8 and 6.1.1.4'
P P 0.1023 0.0942 'International Tables Vol C Tables 4.2.6.8 and 6.1.1.4'

loop_
_exptl_crystal_face_index_h
_exptl_crystal_face_index_k
_exptl_crystal_face_index_l
_exptl_crystal_face_perp_dist
1 0 0 0.0169
1 -1 0 0.0141
-1 1 0 0.0141
0 -1 0 0.0162
0 1 0 0.0162
0 0 -1 0.1392
0 0 1 0.1392
-1 0 0 0.0169

loop_
_geom_angle_atom_site_label_1
_geom_angle_atom_site_label_2
_geom_angle_atom_site_label_3
_geom_angle
_geom_angle_site_symmetry_1
_geom_angle_site_symmetry_3
Na1 P1 Na1 71.40(8) . 4_556
Na1 P1 Na2 170.50(12) . 10_655
Na1 P1 Na2 170.50(12) 4_556 7_656
Na1 P1 Na2 105.58(9) . 7_656
Na1 P1 Na2 105.58(9) 4_556 10_655
Na2 P1 Na2 75.9(2) 10_655 7_656
C1 P1 Na1 85.7(3) . 4_556
C1 P1 Na1 85.7(3) . .
C1 P1 Na2 85.1(3) . 7_656
C1 P1 Na2 85.1(3) . 10_655
P1 Na1 P1 170.73(13) 7_646 2_645
P1 Na1 P1 97.50(11) 9_766 .
P1 Na1 P1 170.73(13) 8_556 .
P1 Na1 P1 89.38(6) 2_645 3_765
P1 Na1 P1 97.50(11) 8_556 2_645
P1 Na1 P1 97.50(11) 7_646 3_765
P1 Na1 P1 84.51(10) 7_646 .
P1 Na1 P1 89.38(6) 8_556 7_646
P1 Na1 P1 89.38(6) 3_765 .
P1 Na1 P1 84.51(10) 8_556 3_765
P1 Na1 P1 170.73(13) 9_766 3_765
P1 Na1 P1 89.38(6) 8_556 9_766
P1 Na1 P1 89.38(6) 2_645 .
P1 Na1 P1 89.38(6) 9_766 7_646
P1 Na1 P1 84.51(10) 9_766 2_645
P1 Na1 Na1 125.70(4) 8_556 4_556
P1 Na1 Na1 54.30(4) . 4_556
P1 Na1 Na1 54.30(4) 2_645 4_556
P1 Na1 Na1 125.70(4) 3_765 4
P1 Na1 Na1 54.30(4) 3_765 4_556
P1 Na1 Na1 54.30(4) 9_766 4
P1 Na1 Na1 125.70(4) 9_766 4_556
P1 Na1 Na1 54.30(4) 7_646 4
P1 Na1 Na1 125.70(4) 7_646 4_556
P1 Na1 Na1 125.70(4) 2_645 4
P1 Na1 Na1 54.30(4) 8_556 4
P1 Na1 Na1 125.70(4) . 4
Na1 Na1 Na1 180.0 4_556 4
P1 Na2 P1 86.15(14) 9_766 7_546
P1 Na2 P1 86.15(14) 9_766 8_566
P1 Na2 P1 86.15(14) 8_566 7_546
P1 Na2 Na2 127.94(10) 9_766 4_556
P1 Na2 Na2 127.94(10) 8_566 4_556
P1 Na2 Na2 52.06(10) 8_566 4
P1 Na2 Na2 52.06(10) 9_766 4
P1 Na2 Na2 52.06(10) 7_546 4
P1 Na2 Na2 127.94(10) 7_546 4_556
Na2 Na2 Na2 180.0 4_556 4
O1 Na2 P1 89.02(19) . 9_766
O1 Na2 P1 162.4(2) . 7_546
O1 Na2 P1 162.4(2) 3_665 8_566
O1 Na2 P1 89.02(19) 2_655 8_566
O1 Na2 P1 162.4(2) 2_655 9_766
O1 Na2 P1 89.02(19) 3_665 7_546
O1 Na2 P1 110.5(2) 2_655 7_546
O1 Na2 P1 110.5(2) 3_665 9_766
O1 Na2 P1 110.5(2) . 8_566
O1 Na2 Na2 134.2(2) 2_655 4
O1 Na2 Na2 45.8(2) 3_665 4_556
O1 Na2 Na2 134.2(2) 3_665 4
O1 Na2 Na2 45.8(2) . 4_556
O1 Na2 Na2 45.8(2) 2_655 4_556
O1 Na2 Na2 134.2(2) . 4
O1 Na2 O1 76.8(3) . 3_665
O1 Na2 O1 76.8(3) . 2_655
O1 Na2 O1 76.8(3) 3_665 2_655
Na2 O1 Na2 88.4(4) 4_556 .
C1 O1 Na2 135.7(2) . .
C1 O1 Na2 135.7(2) . 4_556
O1 C1 P1 178.9(11) . .

loop_
_geom_bond_atom_site_label_1
_geom_bond_atom_site_label_2
_geom_bond_distance
_geom_bond_site_symmetry_2
P1 Na1 3.075(3) .
P1 Na1 3.075(3) 4_556
P1 Na2 3.105(5) 10_655
P1 Na2 3.105(5) 7_656
P1 C1 1.622(15) .
Na1 P1 3.075(3) 7_646
Na1 P1 3.075(3) 9_766
Na1 P1 3.075(3) 3_765
Na1 P1 3.075(3) 8_556
Na1 P1 3.075(3) 2_645
Na1 Na1 3.5891(10) 4
Na1 Na1 3.5891(10) 4_556
Na2 P1 3.105(5) 9_766
Na2 P1 3.105(5) 7_546
Na2 P1 3.105(5) 8_566
Na2 Na2 3.818(12) 4
Na2 Na2 3.360(12) 4_556
Na2 O1 2.411(9) 3_665
Na2 O1 2.411(9) 2_655
Na2 O1 2.411(9) .
O1 Na2 2.411(9) 4_556
O1 C1 1.16(2) .

loop_
_exptl_oxdiff_crystal_face_indexfrac_h
_exptl_oxdiff_crystal_face_indexfrac_k
_exptl_oxdiff_crystal_face_indexfrac_l
_exptl_oxdiff_crystal_face_x
_exptl_oxdiff_crystal_face_y
_exptl_oxdiff_crystal_face_z
0.9992 0.0001 -0.0001 0.0392 0.0145 0.0865
0.9992 -0.9991 0.0004 0.0275 -0.0750 0.0534
-0.9992 0.9991 -0.0004 -0.0275 0.0750 -0.0534
-0.0000 -0.9992 0.0005 -0.0116 -0.0895 -0.0332
0.0000 0.9992 -0.0005 0.0116 0.0895 0.0332
0.0002 -0.0010 -1.0001 0.0897 0.0037 -0.0411
-0.0002 0.0010 1.0001 -0.0897 -0.0037 0.0411
-0.9992 -0.0001 0.0001 -0.0392 -0.0145 -0.0865

loop_
_twin_individual_id
_twin_individual_mass_fraction_refined
1 1.3(13)
2 -0.3(13)
